data_7719892
loop_
_publ_author_name
'Wang, Guanqi'
'Philouze, Christian'
'Berthiol, Florian'
'Moreau, Yohann'
'Jarjayes, Olivier'
'Thomas, Fabrice'

_publ_section_title
;
 Defining the oxidation site in Cu(II) and Ni(II) Complexes of ligands
 combining amido, phenolato and pyridine donors
;
_journal_name_full 'Dalton Transactions'
_journal_paper_doi 10.1039/D5DT02056E
_journal_year 2025
_chemical_formula_moiety 'C27 H29 N3 Ni O2'
_chemical_formula_sum 'C27 H29 N3 Ni O2'
_chemical_formula_weight 486.24
_space_group_crystal_system monoclinic
_space_group_IT_number 14
_space_group_name_Hall '-P 2ybc'
_space_group_name_H-M_alt 'P 1 21/c 1'
_atom_sites_solution_hydrogens geom
_atom_sites_solution_primary direct
_audit_creation_date 2024-06-13
_audit_creation_method
;
Olex2 1.5
(compiled 2023.08.24 svn.re1ec141 for OlexSys, GUI svn.r6817)
;
_audit_update_record
;
2024-06-13 deposited with the CCDC.	2025-11-04 downloaded from the CCDC.
;
_cell_angle_alpha 90
_cell_angle_beta 106.93(3)
_cell_angle_gamma 90
_cell_formula_units_Z 4
_cell_length_a 9.993(2)
_cell_length_b 17.902(4)
_cell_length_c 13.521(3)
_cell_measurement_reflns_used 35321
_cell_measurement_temperature 200
_cell_measurement_theta_max 30.000
_cell_measurement_theta_min 2.275
_cell_volume 2314.0(9)
_computing_cell_refinement EvalCCD
_computing_data_collection Collect
_computing_data_reduction EvalCCD
_computing_molecular_graphics 'Olex2 1.5 (Dolomanov et al., 2009)'
_computing_publication_material 'Olex2 1.5 (Dolomanov et al., 2009)'
_computing_structure_refinement 'SHELXL 2019/3 (Sheldrick, 2015)'
_computing_structure_solution 'ShelXT-2016 (Sheldrick, 2008)'
_diffrn_ambient_temperature 200
_diffrn_detector 'CCD area detector'
_diffrn_detector_type 'APEX II'
_diffrn_measured_fraction_theta_full 0.999
_diffrn_measured_fraction_theta_max 0.994
_diffrn_measurement_device '\k-geometry 4 circles diffractometer'
_diffrn_measurement_device_type 'Bruker-AXS-enraf-nonius KappaAPEXII'
_diffrn_measurement_method '\f and \w scans'
_diffrn_radiation_collimation 'Montel optic'
_diffrn_radiation_detector CCD
_diffrn_radiation_monochromator 'Multilayer mirrors'
_diffrn_radiation_probe x-ray
_diffrn_radiation_type MoK\a
_diffrn_radiation_wavelength 0.71073
_diffrn_reflns_av_R_equivalents 0.0317
_diffrn_reflns_av_unetI/netI 0.0244
_diffrn_reflns_Laue_measured_fraction_full 0.999
_diffrn_reflns_Laue_measured_fraction_max 0.994
_diffrn_reflns_limit_h_max 14
_diffrn_reflns_limit_h_min -13
_diffrn_reflns_limit_k_max 25
_diffrn_reflns_limit_k_min -24
_diffrn_reflns_limit_l_max 18
_diffrn_reflns_limit_l_min -19
_diffrn_reflns_number 35321
_diffrn_reflns_point_group_measured_fraction_full 0.999
_diffrn_reflns_point_group_measured_fraction_max 0.994
_diffrn_reflns_theta_full 25.242
_diffrn_reflns_theta_max 29.998
_diffrn_reflns_theta_min 2.275
_diffrn_source 'Incoatec ISG250'
_diffrn_source_target Mo
_diffrn_source_type 'Microfocus sealed tube'
_exptl_absorpt_coefficient_mu 0.868
_exptl_absorpt_correction_T_max 1
_exptl_absorpt_correction_T_min 0.806909
_exptl_absorpt_correction_type multi-scan
_exptl_absorpt_process_details
;
SADABS-2004/1 (Bruker,2004) was used for absorption correction.
R(int) was 0.0708 before and 0.0303 after correction.
The Ratio of minimum to maximum transmission is 0.8069.
The \l/2 correction factor is 0.0015.
;
_exptl_crystal_colour orange
_exptl_crystal_colour_primary orange
_exptl_crystal_density_diffrn 1.396
_exptl_crystal_description needle
_exptl_crystal_F_000 1024
_exptl_crystal_size_max 0.3
_exptl_crystal_size_mid 0.18
_exptl_crystal_size_min 0.16
_refine_diff_density_max 0.455
_refine_diff_density_min -0.373
_refine_diff_density_rms 0.061
_refine_ls_extinction_method none
_refine_ls_goodness_of_fit_ref 1.109
_refine_ls_hydrogen_treatment constr
_refine_ls_matrix_type full
_refine_ls_number_parameters 304
_refine_ls_number_reflns 6704
_refine_ls_number_restraints 0
_refine_ls_restrained_S_all 1.109
_refine_ls_R_factor_all 0.0436
_refine_ls_R_factor_gt 0.0323
_refine_ls_shift/su_max 0.003
_refine_ls_shift/su_mean 0.000
_refine_ls_structure_factor_coef Fsqd
_refine_ls_weighting_details 'w=1/[\s^2^(Fo^2^)+(0.0318P)^2^+1.5112P] where P=(Fo^2^+2Fc^2^)/3'
_refine_ls_weighting_scheme calc
_refine_ls_wR_factor_gt 0.0785
_refine_ls_wR_factor_ref 0.0872
_reflns_Friedel_coverage 0.000
_reflns_number_gt 5719
_reflns_number_total 6704
_reflns_threshold_expression 'I > 2\s(I)'
_cod_data_source_file d5dt02056e2.cif
_cod_data_source_block sad_CCDC1
_cod_original_cell_volume 2313.8(9)
_cod_database_code 7719892
_shelx_shelxl_version_number 2019/3
_shelx_space_group_comment
;
The symmetry employed for this shelxl refinement is uniquely defined
by the following loop, which should always be used as a source of
symmetry information in preference to the above space-group names.
They are only intended as comments.
;
_olex2_refinement_description
;
1. Fixed Uiso
 At 1.2 times of:
  All C(H) groups
 At 1.5 times of:
  All C(H,H,H) groups
2.a Aromatic/amide H refined with riding coordinates:
 C19(H19), C9(H9), C3(H3), C10(H10), C16(H16), C18(H18), C11(H11), C5(H5),
 C17(H17), C12(H12), C7(H7)
2.b Idealised Me refined as rotating group:
 C23(H23A,H23B,H23C), C22(H22A,H22B,H22C), C21(H21A,H21B,H21C), C26(H26A,H26B,
 H26C), C25(H25A,H25B,H25C), C27(H27A,H27B,H27C)
;
_olex2_submission_special_instructions 'No special instructions were received'

loop_
_space_group_symop_operation_xyz
'x, y, z'
'-x, y+1/2, -z+1/2'
'-x, -y, -z'
'x, -y-1/2, z-1/2'

loop_
_atom_site_label
_atom_site_type_symbol
_atom_site_fract_x
_atom_site_fract_y
_atom_site_fract_z
_atom_site_U_iso_or_equiv
_atom_site_adp_type
_atom_site_occupancy
_atom_site_site_symmetry_order
_atom_site_calc_flag
_atom_site_refinement_flags_posn
_atom_site_refinement_flags_adp
_atom_site_refinement_flags_occupancy
_atom_site_disorder_assembly
_atom_site_disorder_group
Ni1 Ni 0.14735(2) 0.53975(2) 0.64923(2) 0.01784(6) Uani 1 1 d . . . . .
O1 O 0.21209(11) 0.49176(6) 0.77473(8) 0.0213(2) Uani 1 1 d . . . . .
O2 O -0.08589(13) 0.67929(7) 0.44136(9) 0.0299(3) Uani 1 1 d . . . . .
N3 N 0.03082(13) 0.60750(7) 0.69657(10) 0.0195(2) Uani 1 1 d . . . . .
N1 N 0.25615(13) 0.48819(7) 0.58297(10) 0.0199(2) Uani 1 1 d . . . . .
N2 N 0.07532(13) 0.58854(7) 0.52436(9) 0.0199(2) Uani 1 1 d . . . . .
C23 C 0.10928(17) 0.42151(9) 0.94209(13) 0.0263(3) Uani 1 1 d . . . . .
H23A H 0.072506 0.451236 0.879146 0.039 Uiso 1 1 calc R U . . .
H23B H 0.067547 0.438784 0.995236 0.039 Uiso 1 1 calc R U . . .
H23C H 0.085946 0.368775 0.926749 0.039 Uiso 1 1 calc R U . . .
C15 C -0.04584(15) 0.65281(8) 0.62102(12) 0.0202(3) Uani 1 1 d . . . . .
C14 C -0.02311(16) 0.64148(8) 0.51699(12) 0.0213(3) Uani 1 1 d . . . . .
C8 C 0.23912(16) 0.51315(8) 0.47954(11) 0.0210(3) Uani 1 1 d . . . . .
C2 C 0.33482(15) 0.40216(8) 0.89903(11) 0.0202(3) Uani 1 1 d . . . . .
C19 C 0.02586(17) 0.61822(9) 0.79355(12) 0.0244(3) Uani 1 1 d . . . . .
H19 H 0.077482 0.585820 0.846670 0.029 Uiso 1 1 calc R U . . .
C9 C 0.31647(18) 0.48957(10) 0.41480(13) 0.0278(3) Uani 1 1 d . . . . .
H9 H 0.386159 0.452133 0.437031 0.033 Uiso 1 1 calc R U . . .
C3 C 0.42963(16) 0.34343(8) 0.92012(12) 0.0230(3) Uani 1 1 d . . . . .
H3 H 0.451237 0.321439 0.986859 0.028 Uiso 1 1 calc R U . . .
C1 C 0.30065(15) 0.43573(8) 0.79786(11) 0.0192(3) Uani 1 1 d . . . . .
C10 C 0.29067(19) 0.52140(11) 0.31712(13) 0.0320(4) Uani 1 1 d . . . . .
H10 H 0.343761 0.506068 0.272729 0.038 Uiso 1 1 calc R U . . .
C16 C -0.13061(17) 0.70859(9) 0.63995(13) 0.0260(3) Uani 1 1 d . . . . .
H16 H -0.186143 0.738237 0.584937 0.031 Uiso 1 1 calc R U . . .
C4 C 0.49642(16) 0.31389(8) 0.84998(13) 0.0242(3) Uani 1 1 d . . . . .
C18 C -0.05243(18) 0.67523(9) 0.81860(13) 0.0283(3) Uani 1 1 d . . . . .
H18 H -0.050778 0.683187 0.888412 0.034 Uiso 1 1 calc R U . . .
C11 C 0.1878(2) 0.57537(11) 0.28436(13) 0.0327(4) Uani 1 1 d . . . . .
H11 H 0.171020 0.596436 0.217352 0.039 Uiso 1 1 calc R U . . .
C20 C 0.26908(16) 0.43050(9) 0.98154(12) 0.0225(3) Uani 1 1 d . . . . .
C5 C 0.46292(17) 0.34595(9) 0.75399(13) 0.0251(3) Uani 1 1 d . . . . .
H5 H 0.505506 0.327570 0.704522 0.030 Uiso 1 1 calc R U . . .
C13 C 0.13576(16) 0.56860(8) 0.44693(11) 0.0206(3) Uani 1 1 d . . . . .
C6 C 0.36635(16) 0.40590(8) 0.72635(12) 0.0215(3) Uani 1 1 d . . . . .
C17 C -0.13326(18) 0.72056(9) 0.74057(14) 0.0282(3) Uani 1 1 d . . . . .
H17 H -0.189415 0.759124 0.755930 0.034 Uiso 1 1 calc R U . . .
C22 C 0.30779(19) 0.51298(10) 1.00745(13) 0.0296(3) Uani 1 1 d . . . . .
H22A H 0.287076 0.542045 0.943336 0.044 Uiso 1 1 calc R U . . .
H22B H 0.407753 0.516788 1.044213 0.044 Uiso 1 1 calc R U . . .
H22C H 0.253163 0.532574 1.051267 0.044 Uiso 1 1 calc R U . . .
C12 C 0.10874(18) 0.59932(10) 0.34771(12) 0.0275(3) Uani 1 1 d . . . . .
H12 H 0.037636 0.635858 0.324110 0.033 Uiso 1 1 calc R U . . .
C7 C 0.34100(16) 0.43383(9) 0.62398(12) 0.0228(3) Uani 1 1 d . . . . .
H7 H 0.390329 0.410810 0.581762 0.027 Uiso 1 1 calc R U . . .
C21 C 0.32153(19) 0.38698(11) 1.08377(13) 0.0317(4) Uani 1 1 d . . . . .
H21A H 0.277864 0.407248 1.134213 0.048 Uiso 1 1 calc R U . . .
H21B H 0.423389 0.391874 1.110681 0.048 Uiso 1 1 calc R U . . .
H21C H 0.296720 0.334125 1.071498 0.048 Uiso 1 1 calc R U . . .
C24 C 0.60082(17) 0.24943(9) 0.88344(15) 0.0295(4) Uani 1 1 d . . . . .
C26 C 0.7253(2) 0.27483(12) 0.97358(17) 0.0439(5) Uani 1 1 d . . . . .
H26A H 0.775238 0.315124 0.950247 0.066 Uiso 1 1 calc R U . . .
H26B H 0.788889 0.232632 0.997763 0.066 Uiso 1 1 calc R U . . .
H26C H 0.691248 0.292960 1.030265 0.066 Uiso 1 1 calc R U . . .
C25 C 0.5290(2) 0.18263(11) 0.9162(2) 0.0532(6) Uani 1 1 d . . . . .
H25A H 0.495175 0.196822 0.974743 0.080 Uiso 1 1 calc R U . . .
H25B H 0.595775 0.141378 0.936715 0.080 Uiso 1 1 calc R U . . .
H25C H 0.449742 0.166791 0.858210 0.080 Uiso 1 1 calc R U . . .
C27 C 0.6579(2) 0.22382(12) 0.79466(18) 0.0451(5) Uani 1 1 d . . . . .
H27A H 0.579939 0.208380 0.735485 0.068 Uiso 1 1 calc R U . . .
H27B H 0.721767 0.181611 0.817943 0.068 Uiso 1 1 calc R U . . .
H27C H 0.708271 0.265179 0.774100 0.068 Uiso 1 1 calc R U . . .

loop_
_atom_site_aniso_label
_atom_site_aniso_U_11
_atom_site_aniso_U_22
_atom_site_aniso_U_33
_atom_site_aniso_U_23
_atom_site_aniso_U_13
_atom_site_aniso_U_12
Ni1 0.01847(10) 0.01519(9) 0.01987(9) 0.00176(6) 0.00558(7) 0.00210(7)
O1 0.0230(5) 0.0188(5) 0.0226(5) 0.0040(4) 0.0074(4) 0.0074(4)
O2 0.0309(6) 0.0285(6) 0.0274(6) 0.0094(5) 0.0039(5) 0.0064(5)
N3 0.0195(6) 0.0163(5) 0.0228(6) 0.0025(4) 0.0062(5) 0.0011(4)
N1 0.0212(6) 0.0173(6) 0.0216(6) -0.0005(4) 0.0069(5) -0.0007(5)
N2 0.0213(6) 0.0178(6) 0.0200(6) 0.0019(4) 0.0051(5) 0.0000(5)
C23 0.0231(7) 0.0273(8) 0.0290(8) 0.0023(6) 0.0086(6) 0.0011(6)
C15 0.0174(6) 0.0167(6) 0.0256(7) 0.0023(5) 0.0049(5) -0.0007(5)
C14 0.0200(7) 0.0171(6) 0.0248(7) 0.0022(5) 0.0033(5) -0.0030(5)
C8 0.0219(7) 0.0196(7) 0.0213(7) -0.0020(5) 0.0061(5) -0.0042(5)
C2 0.0173(7) 0.0173(6) 0.0244(7) 0.0020(5) 0.0035(5) 0.0003(5)
C19 0.0258(8) 0.0243(7) 0.0243(7) 0.0025(6) 0.0091(6) 0.0038(6)
C9 0.0288(8) 0.0287(8) 0.0273(8) -0.0048(6) 0.0102(6) -0.0003(6)
C3 0.0191(7) 0.0192(7) 0.0280(7) 0.0046(6) 0.0026(6) 0.0015(5)
C1 0.0162(6) 0.0150(6) 0.0255(7) 0.0012(5) 0.0044(5) 0.0013(5)
C10 0.0325(9) 0.0419(10) 0.0243(8) -0.0065(7) 0.0127(7) -0.0062(7)
C16 0.0225(7) 0.0194(7) 0.0340(8) 0.0042(6) 0.0051(6) 0.0048(6)
C4 0.0174(7) 0.0168(7) 0.0362(8) 0.0017(6) 0.0047(6) 0.0024(5)
C18 0.0301(8) 0.0277(8) 0.0292(8) -0.0016(6) 0.0120(7) 0.0040(6)
C11 0.0354(9) 0.0416(10) 0.0202(7) 0.0007(7) 0.0070(6) -0.0083(8)
C20 0.0215(7) 0.0220(7) 0.0230(7) 0.0020(5) 0.0049(5) 0.0015(5)
C5 0.0218(7) 0.0201(7) 0.0339(8) -0.0002(6) 0.0088(6) 0.0049(6)
C13 0.0214(7) 0.0198(7) 0.0199(6) -0.0009(5) 0.0047(5) -0.0051(5)
C6 0.0194(7) 0.0181(7) 0.0275(7) 0.0013(5) 0.0073(5) 0.0034(5)
C17 0.0251(8) 0.0235(8) 0.0369(9) -0.0025(6) 0.0107(7) 0.0050(6)
C22 0.0322(9) 0.0248(8) 0.0304(8) -0.0038(6) 0.0068(7) -0.0005(6)
C12 0.0283(8) 0.0312(8) 0.0211(7) 0.0023(6) 0.0041(6) -0.0037(6)
C7 0.0224(7) 0.0203(7) 0.0274(7) -0.0018(6) 0.0098(6) 0.0025(6)
C21 0.0343(9) 0.0345(9) 0.0250(8) 0.0064(7) 0.0066(7) 0.0057(7)
C24 0.0223(7) 0.0187(7) 0.0449(10) 0.0048(6) 0.0054(7) 0.0060(6)
C26 0.0306(10) 0.0358(10) 0.0546(12) 0.0023(9) -0.0046(8) 0.0128(8)
C25 0.0388(11) 0.0240(9) 0.0966(19) 0.0214(11) 0.0192(12) 0.0074(8)
C27 0.0416(11) 0.0345(10) 0.0574(13) -0.0001(9) 0.0116(9) 0.0204(9)

loop_
_atom_type_symbol
_atom_type_description
_atom_type_scat_dispersion_real
_atom_type_scat_dispersion_imag
_atom_type_scat_source
C C 0.0033 0.0016 'International Tables Vol C Tables 4.2.6.8 and 6.1.1.4'
H H 0.0000 0.0000 'International Tables Vol C Tables 4.2.6.8 and 6.1.1.4'
N N 0.0061 0.0033 'International Tables Vol C Tables 4.2.6.8 and 6.1.1.4'
Ni Ni 0.3393 1.1124 'International Tables Vol C Tables 4.2.6.8 and 6.1.1.4'
O O 0.0106 0.0060 'International Tables Vol C Tables 4.2.6.8 and 6.1.1.4'

loop_
_geom_angle_atom_site_label_1
_geom_angle_atom_site_label_2
_geom_angle_atom_site_label_3
_geom_angle
_geom_angle_site_symmetry_1
_geom_angle_site_symmetry_3
_geom_angle_publ_flag
O1 Ni1 N3 94.13(5) . . ?
O1 Ni1 N1 96.62(5) . . ?
O1 Ni1 N2 177.62(5) . . ?
N1 Ni1 N3 168.63(5) . . ?
N1 Ni1 N2 85.45(6) . . ?
N2 Ni1 N3 83.87(6) . . ?
C1 O1 Ni1 127.35(10) . . ?
C15 N3 Ni1 113.12(10) . . ?
C19 N3 Ni1 128.07(11) . . ?
C19 N3 C15 118.58(13) . . ?
C8 N1 Ni1 113.54(10) . . ?
C7 N1 Ni1 124.69(11) . . ?
C7 N1 C8 121.77(13) . . ?
C14 N2 Ni1 118.73(11) . . ?
C14 N2 C13 126.06(13) . . ?
C13 N2 Ni1 115.12(10) . . ?
H23A C23 H23B 109.5 . . ?
H23A C23 H23C 109.5 . . ?
H23B C23 H23C 109.5 . . ?
C20 C23 H23A 109.5 . . ?
C20 C23 H23B 109.5 . . ?
C20 C23 H23C 109.5 . . ?
N3 C15 C14 114.77(13) . . ?
N3 C15 C16 122.44(15) . . ?
C16 C15 C14 122.64(14) . . ?
O2 C14 N2 129.07(15) . . ?
O2 C14 C15 121.51(14) . . ?
N2 C14 C15 109.36(12) . . ?
C9 C8 N1 126.20(14) . . ?
C9 C8 C13 120.55(14) . . ?
C13 C8 N1 113.21(13) . . ?
C3 C2 C1 118.01(14) . . ?
C3 C2 C20 120.77(13) . . ?
C1 C2 C20 121.21(13) . . ?
N3 C19 H19 119.0 . . ?
N3 C19 C18 121.91(15) . . ?
C18 C19 H19 119.0 . . ?
C8 C9 H9 120.3 . . ?
C8 C9 C10 119.30(16) . . ?
C10 C9 H9 120.3 . . ?
C2 C3 H3 117.5 . . ?
C2 C3 C4 125.01(14) . . ?
C4 C3 H3 117.5 . . ?
O1 C1 C2 120.10(14) . . ?
O1 C1 C6 122.50(13) . . ?
C6 C1 C2 117.40(13) . . ?
C9 C10 H10 119.9 . . ?
C11 C10 C9 120.27(16) . . ?
C11 C10 H10 119.9 . . ?
C15 C16 H16 120.6 . . ?
C15 C16 C17 118.83(15) . . ?
C17 C16 H16 120.6 . . ?
C3 C4 C24 119.87(15) . . ?
C5 C4 C3 116.55(14) . . ?
C5 C4 C24 123.58(15) . . ?
C19 C18 H18 120.3 . . ?
C19 C18 C17 119.30(16) . . ?
C17 C18 H18 120.3 . . ?
C10 C11 H11 119.4 . . ?
C10 C11 C12 121.28(16) . . ?
C12 C11 H11 119.4 . . ?
C23 C20 C22 110.23(13) . . ?
C23 C20 C21 107.82(14) . . ?
C2 C20 C23 109.51(13) . . ?
C2 C20 C22 110.46(13) . . ?
C2 C20 C21 112.28(13) . . ?
C21 C20 C22 106.47(13) . . ?
C4 C5 H5 119.1 . . ?
C4 C5 C6 121.80(15) . . ?
C6 C5 H5 119.1 . . ?
N2 C13 C8 112.51(13) . . ?
N2 C13 C12 127.70(15) . . ?
C12 C13 C8 119.73(15) . . ?
C1 C6 C7 122.88(13) . . ?
C5 C6 C1 121.23(14) . . ?
C5 C6 C7 115.90(14) . . ?
C16 C17 C18 118.86(15) . . ?
C16 C17 H17 120.6 . . ?
C18 C17 H17 120.6 . . ?
C20 C22 H22A 109.5 . . ?
C20 C22 H22B 109.5 . . ?
C20 C22 H22C 109.5 . . ?
H22A C22 H22B 109.5 . . ?
H22A C22 H22C 109.5 . . ?
H22B C22 H22C 109.5 . . ?
C11 C12 C13 118.86(16) . . ?
C11 C12 H12 120.6 . . ?
C13 C12 H12 120.6 . . ?
N1 C7 C6 125.83(14) . . ?
N1 C7 H7 117.1 . . ?
C6 C7 H7 117.1 . . ?
C20 C21 H21A 109.5 . . ?
C20 C21 H21B 109.5 . . ?
C20 C21 H21C 109.5 . . ?
H21A C21 H21B 109.5 . . ?
H21A C21 H21C 109.5 . . ?
H21B C21 H21C 109.5 . . ?
C4 C24 C26 109.63(14) . . ?
C4 C24 C27 111.62(15) . . ?
C26 C24 C27 107.96(17) . . ?
C25 C24 C4 109.77(15) . . ?
C25 C24 C26 110.05(18) . . ?
C25 C24 C27 107.77(17) . . ?
C24 C26 H26A 109.5 . . ?
C24 C26 H26B 109.5 . . ?
C24 C26 H26C 109.5 . . ?
H26A C26 H26B 109.5 . . ?
H26A C26 H26C 109.5 . . ?
H26B C26 H26C 109.5 . . ?
C24 C25 H25A 109.5 . . ?
C24 C25 H25B 109.5 . . ?
C24 C25 H25C 109.5 . . ?
H25A C25 H25B 109.5 . . ?
H25A C25 H25C 109.5 . . ?
H25B C25 H25C 109.5 . . ?
C24 C27 H27A 109.5 . . ?
C24 C27 H27B 109.5 . . ?
C24 C27 H27C 109.5 . . ?
H27A C27 H27B 109.5 . . ?
H27A C27 H27C 109.5 . . ?
H27B C27 H27C 109.5 . . ?

loop_
_geom_bond_atom_site_label_1
_geom_bond_atom_site_label_2
_geom_bond_distance
_geom_bond_site_symmetry_2
_geom_bond_publ_flag
Ni1 O1 1.8429(11) . ?
Ni1 N3 1.9158(13) . ?
Ni1 N1 1.8449(13) . ?
Ni1 N2 1.8503(13) . ?
O1 C1 1.3137(17) . ?
O2 C14 1.2344(18) . ?
N3 C15 1.3537(18) . ?
N3 C19 1.340(2) . ?
N1 C8 1.4302(19) . ?
N1 C7 1.304(2) . ?
N2 C14 1.349(2) . ?
N2 C13 1.399(2) . ?
C23 H23A 0.9800 . ?
C23 H23B 0.9800 . ?
C23 H23C 0.9800 . ?
C23 C20 1.538(2) . ?
C15 C14 1.502(2) . ?
C15 C16 1.381(2) . ?
C8 C9 1.391(2) . ?
C8 C13 1.408(2) . ?
C2 C3 1.388(2) . ?
C2 C1 1.441(2) . ?
C2 C20 1.536(2) . ?
C19 H19 0.9500 . ?
C19 C18 1.387(2) . ?
C9 H9 0.9500 . ?
C9 C10 1.392(2) . ?
C3 H3 0.9500 . ?
C3 C4 1.412(2) . ?
C1 C6 1.422(2) . ?
C10 H10 0.9500 . ?
C10 C11 1.386(3) . ?
C16 H16 0.9500 . ?
C16 C17 1.385(2) . ?
C4 C5 1.369(2) . ?
C4 C24 1.533(2) . ?
C18 H18 0.9500 . ?
C18 C17 1.388(2) . ?
C11 H11 0.9500 . ?
C11 C12 1.392(3) . ?
C20 C22 1.541(2) . ?
C20 C21 1.540(2) . ?
C5 H5 0.9500 . ?
C5 C6 1.419(2) . ?
C13 C12 1.401(2) . ?
C6 C7 1.423(2) . ?
C17 H17 0.9500 . ?
C22 H22A 0.9800 . ?
C22 H22B 0.9800 . ?
C22 H22C 0.9800 . ?
C12 H12 0.9500 . ?
C7 H7 0.9500 . ?
C21 H21A 0.9800 . ?
C21 H21B 0.9800 . ?
C21 H21C 0.9800 . ?
C24 C26 1.535(3) . ?
C24 C25 1.525(3) . ?
C24 C27 1.541(3) . ?
C26 H26A 0.9800 . ?
C26 H26B 0.9800 . ?
C26 H26C 0.9800 . ?
C25 H25A 0.9800 . ?
C25 H25B 0.9800 . ?
C25 H25C 0.9800 . ?
C27 H27A 0.9800 . ?
C27 H27B 0.9800 . ?
C27 H27C 0.9800 . ?

loop_
_geom_torsion_atom_site_label_1
_geom_torsion_atom_site_label_2
_geom_torsion_atom_site_label_3
_geom_torsion_atom_site_label_4
_geom_torsion
_geom_torsion_site_symmetry_1
_geom_torsion_site_symmetry_2
_geom_torsion_site_symmetry_3
_geom_torsion_site_symmetry_4
_geom_torsion_publ_flag
Ni1 O1 C1 C2 -176.82(10) . . . . ?
Ni1 O1 C1 C6 3.3(2) . . . . ?
Ni1 N3 C15 C14 -0.61(16) . . . . ?
Ni1 N3 C15 C16 -176.21(12) . . . . ?
Ni1 N3 C19 C18 172.55(12) . . . . ?
Ni1 N1 C8 C9 173.66(13) . . . . ?
Ni1 N1 C8 C13 -4.04(16) . . . . ?
Ni1 N1 C7 C6 -1.2(2) . . . . ?
Ni1 N2 C14 O2 -178.57(13) . . . . ?
Ni1 N2 C14 C15 4.02(16) . . . . ?
Ni1 N2 C13 C8 1.34(16) . . . . ?
Ni1 N2 C13 C12 -175.73(13) . . . . ?
O1 Ni1 N1 C8 -177.34(10) . . . . ?
O1 Ni1 N1 C7 2.90(14) . . . . ?
O1 C1 C6 C5 179.20(14) . . . . ?
O1 C1 C6 C7 -0.4(2) . . . . ?
N3 Ni1 O1 C1 179.67(12) . . . . ?
N3 Ni1 N1 C8 -16.4(3) . . . . ?
N3 Ni1 N1 C7 163.8(2) . . . . ?
N3 Ni1 N2 C14 -3.66(11) . . . . ?
N3 Ni1 N2 C13 173.14(11) . . . . ?
N3 C15 C14 O2 -179.69(14) . . . . ?
N3 C15 C14 N2 -2.05(18) . . . . ?
N3 C15 C16 C17 2.6(2) . . . . ?
N3 C19 C18 C17 3.0(3) . . . . ?
N1 Ni1 O1 C1 -4.03(13) . . . . ?
N1 Ni1 N2 C14 -179.73(12) . . . . ?
N1 Ni1 N2 C13 -2.93(10) . . . . ?
N1 C8 C9 C10 -177.56(15) . . . . ?
N1 C8 C13 N2 1.73(18) . . . . ?
N1 C8 C13 C12 179.06(13) . . . . ?
N2 Ni1 N1 C8 3.83(10) . . . . ?
N2 Ni1 N1 C7 -175.93(14) . . . . ?
N2 C13 C12 C11 175.27(15) . . . . ?
C15 N3 C19 C18 -1.6(2) . . . . ?
C15 C16 C17 C18 -1.1(2) . . . . ?
C14 N2 C13 C8 177.87(14) . . . . ?
C14 N2 C13 C12 0.8(2) . . . . ?
C14 C15 C16 C17 -172.69(15) . . . . ?
C8 N1 C7 C6 179.06(14) . . . . ?
C8 C9 C10 C11 -0.8(3) . . . . ?
C8 C13 C12 C11 -1.6(2) . . . . ?
C2 C3 C4 C5 -0.5(2) . . . . ?
C2 C3 C4 C24 179.18(15) . . . . ?
C2 C1 C6 C5 -0.7(2) . . . . ?
C2 C1 C6 C7 179.70(14) . . . . ?
C19 N3 C15 C14 174.39(13) . . . . ?
C19 N3 C15 C16 -1.2(2) . . . . ?
C19 C18 C17 C16 -1.6(3) . . . . ?
C9 C8 C13 N2 -176.13(14) . . . . ?
C9 C8 C13 C12 1.2(2) . . . . ?
C9 C10 C11 C12 0.3(3) . . . . ?
C3 C2 C1 O1 -179.58(14) . . . . ?
C3 C2 C1 C6 0.3(2) . . . . ?
C3 C2 C20 C23 -119.50(15) . . . . ?
C3 C2 C20 C22 118.91(16) . . . . ?
C3 C2 C20 C21 0.2(2) . . . . ?
C3 C4 C5 C6 0.1(2) . . . . ?
C3 C4 C24 C26 -62.3(2) . . . . ?
C3 C4 C24 C25 58.7(2) . . . . ?
C3 C4 C24 C27 178.10(16) . . . . ?
C1 C2 C3 C4 0.3(2) . . . . ?
C1 C2 C20 C23 60.76(18) . . . . ?
C1 C2 C20 C22 -60.83(18) . . . . ?
C1 C2 C20 C21 -179.50(14) . . . . ?
C1 C6 C7 N1 -0.6(3) . . . . ?
C10 C11 C12 C13 0.9(3) . . . . ?
C16 C15 C14 O2 -4.1(2) . . . . ?
C16 C15 C14 N2 173.53(14) . . . . ?
C4 C5 C6 C1 0.5(2) . . . . ?
C4 C5 C6 C7 -179.89(15) . . . . ?
C20 C2 C3 C4 -179.43(14) . . . . ?
C20 C2 C1 O1 0.2(2) . . . . ?
C20 C2 C1 C6 -179.96(13) . . . . ?
C5 C4 C24 C26 117.36(19) . . . . ?
C5 C4 C24 C25 -121.6(2) . . . . ?
C5 C4 C24 C27 -2.2(2) . . . . ?
C5 C6 C7 N1 179.71(15) . . . . ?
C13 N2 C14 O2 5.0(3) . . . . ?
C13 N2 C14 C15 -172.39(13) . . . . ?
C13 C8 C9 C10 0.0(2) . . . . ?
C7 N1 C8 C9 -6.6(2) . . . . ?
C7 N1 C8 C13 175.72(14) . . . . ?
C24 C4 C5 C6 -179.57(15) . . . . ?
